data_1546777
loop_
_publ_author_name
'Pakhomova, Anna'
'Bykova, Elena'
'Bykov, Maxim'
'Glazyrin, Konstantin'
'Gasharova, Biliana'
'Liermann, Hanns-Peter'
'Mezouar, Mohamed'
'Gorelova, Liudmila'
'Krivovichev, Sergey'
'Dubrovinsky, Leonid'

_publ_section_title
;
 A closer look into close packing: pentacoordinated silicon in a
 high-pressure polymorph of danburite
;
_journal_issue 5
_journal_name_full IUCrJ
_journal_page_first
;
;
_journal_paper_doi 10.1107/S2052252517010612
_journal_volume 4
_journal_year 2017
_chemical_formula_moiety 'B2 Ca O8 Si2'
_chemical_formula_sum 'B2 Ca O8 Si2'
_chemical_formula_weight 245.88
_chemical_name_common danburite
_chemical_name_systematic danburite
_space_group_crystal_system triclinic
_space_group_IT_number 2
_space_group_name_Hall '-P 1'
_space_group_name_H-M_alt 'P -1'
_symmetry_space_group_name_Hall '-P 1'
_symmetry_space_group_name_H-M 'P -1'
_audit_creation_method SHELXL-2014/7
_cell_angle_alpha 91.74(5)
_cell_angle_beta 104.57(8)
_cell_angle_gamma 95.59(5)
_cell_formula_units_Z 2
_cell_length_a 5.479(5)
_cell_length_b 5.532(2)
_cell_length_c 6.681(6)
_cell_measurement_pressure 25400000
_cell_measurement_reflns_used 150
_cell_measurement_temperature 296(2)
_cell_measurement_theta_max 12.7910
_cell_measurement_theta_min 2.0780
_cell_volume 194.7(3)
_computing_cell_refinement
;
CrysAlisPro, Agilent Technologies,
Version 1.171.36.28 (release 01-02-2013 CrysAlis171 .NET)
(compiled Feb  1 2013,16:14:44)
;
_computing_data_collection
;
CrysAlisPro, Agilent Technologies,
Version 1.171.36.28 (release 01-02-2013 CrysAlis171 .NET)
(compiled Feb  1 2013,16:14:44)
;
_computing_data_reduction
;
CrysAlisPro, Agilent Technologies,
Version 1.171.36.28 (release 01-02-2013 CrysAlis171 .NET)
(compiled Feb  1 2013,16:14:44)
;
_computing_structure_refinement 'SHELXL-2014/7 (Sheldrick, 2014)'
_computing_structure_solution 'SHELXL-2014/7 (Sheldrick, 2014)'
_diffrn_ambient_pressure 25400000
_diffrn_ambient_temperature 296(2)
_diffrn_measured_fraction_theta_full 0.664
_diffrn_measured_fraction_theta_max 0.616
_diffrn_measurement_device_type 'esperanto-CrysAlisPro-abstract goniometer imported esperanto images'
_diffrn_measurement_method '\w scans'
_diffrn_radiation_type synchrotron
_diffrn_radiation_wavelength 0.29024
_diffrn_reflns_av_R_equivalents 0.0545
_diffrn_reflns_av_unetI/netI 0.0934
_diffrn_reflns_Laue_measured_fraction_full 0.664
_diffrn_reflns_Laue_measured_fraction_max 0.616
_diffrn_reflns_limit_h_max 6
_diffrn_reflns_limit_h_min -6
_diffrn_reflns_limit_k_max 7
_diffrn_reflns_limit_k_min -7
_diffrn_reflns_limit_l_max 7
_diffrn_reflns_limit_l_min -8
_diffrn_reflns_number 1042
_diffrn_reflns_point_group_measured_fraction_full 0.664
_diffrn_reflns_point_group_measured_fraction_max 0.616
_diffrn_reflns_theta_full 10.500
_diffrn_reflns_theta_max 11.151
_diffrn_reflns_theta_min 1.765
_diffrn_source synchrotron
_diffrn_source_type 'PETRA III, Beamline P02.2'
_exptl_absorpt_coefficient_mu 0.223
_exptl_crystal_colour colorless
_exptl_crystal_density_diffrn 4.193
_exptl_crystal_density_method 'not measured'
_exptl_crystal_description 'plate crystal'
_exptl_crystal_F_000 244
_exptl_crystal_size_max 0.020
_exptl_crystal_size_mid 0.015
_exptl_crystal_size_min 0.010
_refine_diff_density_max 0.763
_refine_diff_density_min -0.809
_refine_diff_density_rms 0.228
_refine_ls_extinction_method none
_refine_ls_goodness_of_fit_ref 1.120
_refine_ls_hydrogen_treatment undef
_refine_ls_matrix_type full
_refine_ls_number_parameters 68
_refine_ls_number_reflns 591
_refine_ls_number_restraints 0
_refine_ls_restrained_S_all 1.120
_refine_ls_R_factor_all 0.1154
_refine_ls_R_factor_gt 0.0887
_refine_ls_shift/su_max 0.488
_refine_ls_shift/su_mean 0.053
_refine_ls_structure_factor_coef Fsqd
_refine_ls_weighting_details 'w=1/[\s^2^(Fo^2^)+(0.1393P)^2^] where P=(Fo^2^+2Fc^2^)/3'
_refine_ls_weighting_scheme calc
_refine_ls_wR_factor_gt 0.2368
_refine_ls_wR_factor_ref 0.2714
_reflns_Friedel_coverage 0.000
_reflns_number_gt 397
_reflns_number_total 591
_reflns_threshold_expression 'I > 2\s(I)'
_cod_data_source_file lt5006.cif
_cod_data_source_block danburite-III_25.4GPa
_cod_database_code 1546777
_shelx_shelxl_version_number 2014/7
_shelx_space_group_comment
;
The symmetry employed for this shelxl refinement is uniquely defined
by the following loop, which should always be used as a source of
symmetry information in preference to the above space-group names.
They are only intended as comments.
;

loop_
_space_group_symop_operation_xyz
'x, y, z'
'-x, -y, -z'

loop_
_atom_site_label
_atom_site_type_symbol
_atom_site_fract_x
_atom_site_fract_y
_atom_site_fract_z
_atom_site_U_iso_or_equiv
_atom_site_adp_type
_atom_site_occupancy
_atom_site_site_symmetry_order
_atom_site_calc_flag
Ca1 Ca 0.1796(4) 0.9158(4) 0.7626(4) 0.0238(9) Uani 1 1 d
Si1 Si 0.3213(5) 0.3165(5) 0.5071(5) 0.0203(10) Uani 1 1 d
Si2 Si 0.5902(5) 0.5701(5) 0.8447(5) 0.0202(10) Uani 1 1 d
O1 O 0.2648(12) 0.0351(12) 0.4132(11) 0.0160(15) Uiso 1 1 d
O2 O 0.5163(13) 0.2513(12) 0.7444(12) 0.0166(16) Uiso 1 1 d
O3 O 0.0664(13) 0.3002(13) 0.5906(12) 0.0199(17) Uiso 1 1 d
O4 O 0.4153(13) 0.6186(13) 0.5989(12) 0.0205(17) Uiso 1 1 d
O5 O 0.0598(12) 0.8038(12) 0.1066(12) 0.0176(16) Uiso 1 1 d
O6 O 0.3841(13) 0.1260(13) 0.0992(12) 0.0208(17) Uiso 1 1 d
O7 O 0.7126(13) 0.4847(13) 0.0838(13) 0.0235(18) Uiso 1 1 d
O8 O -0.1464(13) 0.5792(12) 0.7461(12) 0.0193(16) Uiso 1 1 d
B1 B -0.027(2) 0.612(2) 0.223(2) 0.022(2) Uiso 1 1 d
B2 B 0.702(2) 0.063(2) 0.777(2) 0.023(2) Uiso 1 1 d

loop_
_atom_site_aniso_label
_atom_site_aniso_U_11
_atom_site_aniso_U_22
_atom_site_aniso_U_33
_atom_site_aniso_U_23
_atom_site_aniso_U_13
_atom_site_aniso_U_12
Ca1 0.0143(12) 0.0223(12) 0.0342(17) 0.0021(9) 0.0034(9) 0.0071(8)
Si1 0.0137(14) 0.0191(14) 0.029(2) 0.0043(12) 0.0044(12) 0.0055(11)
Si2 0.0118(14) 0.0217(15) 0.029(2) 0.0047(12) 0.0055(12) 0.0075(11)

loop_
_atom_type_symbol
_atom_type_description
_atom_type_scat_dispersion_real
_atom_type_scat_dispersion_imag
_atom_type_scat_source
B B -0.0005 0.0001 'International Tables Vol C Tables 4.2.6.8 and 6.1.1.4'
O O -0.0010 0.0008 'International Tables Vol C Tables 4.2.6.8 and 6.1.1.4'
Si Si 0.0083 0.0108 'International Tables Vol C Tables 4.2.6.8 and 6.1.1.4'
Ca Ca 0.0425 0.0513 'International Tables Vol C Tables 4.2.6.8 and 6.1.1.4'

loop_
_geom_angle_atom_site_label_1
_geom_angle_atom_site_label_2
_geom_angle_atom_site_label_3
_geom_angle
_geom_angle_site_symmetry_1
_geom_angle_site_symmetry_3
O6 Ca1 O5 125.8(3) 2_666 2_576
O6 Ca1 O8 121.5(3) 2_666 .
O5 Ca1 O8 91.9(3) 2_576 .
O6 Ca1 O6 63.3(3) 2_666 1_566
O5 Ca1 O6 63.4(2) 2_576 1_566
O8 Ca1 O6 118.5(3) . 1_566
O6 Ca1 O1 174.5(3) 2_666 2_566
O5 Ca1 O1 57.5(2) 2_576 2_566
O8 Ca1 O1 60.9(2) . 2_566
O6 Ca1 O1 120.6(2) 1_566 2_566
O6 Ca1 O3 117.9(3) 2_666 1_565
O5 Ca1 O3 57.6(3) 2_576 1_565
O8 Ca1 O3 120.2(2) . 1_565
O6 Ca1 O3 93.7(3) 1_566 1_565
O1 Ca1 O3 59.3(2) 2_566 1_565
O6 Ca1 O2 59.0(3) 2_666 1_565
O5 Ca1 O2 91.7(2) 2_576 1_565
O8 Ca1 O2 174.5(3) . 1_565
O6 Ca1 O2 66.9(3) 1_566 1_565
O1 Ca1 O2 118.0(3) 2_566 1_565
O3 Ca1 O2 58.8(2) 1_565 1_565
O6 Ca1 O7 63.1(3) 2_666 2_666
O5 Ca1 O7 124.8(3) 2_576 2_666
O8 Ca1 O7 58.6(2) . 2_666
O6 Ca1 O7 89.4(3) 1_566 2_666
O1 Ca1 O7 119.5(3) 2_566 2_666
O3 Ca1 O7 176.8(3) 1_565 2_666
O2 Ca1 O7 122.1(2) 1_565 2_666
O6 Ca1 O4 57.6(2) 2_666 .
O5 Ca1 O4 176.2(3) 2_576 .
O8 Ca1 O4 87.2(3) . .
O6 Ca1 O4 120.3(2) 1_566 .
O1 Ca1 O4 119.0(2) 2_566 .
O3 Ca1 O4 119.8(3) 1_565 .
O2 Ca1 O4 88.9(2) 1_565 .
O7 Ca1 O4 57.7(3) 2_666 .
O6 Ca1 O1 90.7(3) 2_666 1_565
O5 Ca1 O1 112.7(3) 2_576 1_565
O8 Ca1 O1 116.2(2) . 1_565
O6 Ca1 O1 125.3(3) 1_566 1_565
O1 Ca1 O1 83.9(3) 2_566 1_565
O3 Ca1 O1 55.3(2) 1_565 1_565
O2 Ca1 O1 58.5(2) 1_565 1_565
O7 Ca1 O1 122.1(3) 2_666 1_565
O4 Ca1 O1 64.5(3) . 1_565
O6 Ca1 O3 120.5(3) 2_666 2_566
O5 Ca1 O3 113.0(2) 2_576 2_566
O8 Ca1 O3 59.5(3) . 2_566
O6 Ca1 O3 176.1(2) 1_566 2_566
O1 Ca1 O3 55.6(2) 2_566 2_566
O3 Ca1 O3 85.0(2) 1_565 2_566
O2 Ca1 O3 115.2(3) 1_565 2_566
O7 Ca1 O3 91.9(2) 2_666 2_566
O4 Ca1 O3 63.4(2) . 2_566
O1 Ca1 O3 56.7(2) 1_565 2_566
O6 Ca1 O5 93.4(3) 2_666 1_556
O5 Ca1 O5 64.2(3) 2_576 1_556
O8 Ca1 O5 62.0(2) . 1_556
O6 Ca1 O5 56.5(2) 1_566 1_556
O1 Ca1 O5 92.0(3) 2_566 1_556
O3 Ca1 O5 121.8(2) 1_565 1_556
O2 Ca1 O5 123.4(2) 1_565 1_556
O7 Ca1 O5 60.7(3) 2_666 1_556
O4 Ca1 O5 118.5(3) . 1_556
O1 Ca1 O5 175.8(2) 1_565 1_556
O3 Ca1 O5 121.3(3) 2_566 1_556
O3 Si1 O1 93.1(4) . .
O3 Si1 O2 94.0(4) . .
O1 Si1 O2 95.1(4) . .
O3 Si1 O4 93.6(4) . .
O1 Si1 O4 173.3(4) . .
O2 Si1 O4 83.9(4) . .
O3 Si1 O4 170.5(4) . 2_666
O1 Si1 O4 93.7(4) . 2_666
O2 Si1 O4 92.0(4) . 2_666
O4 Si1 O4 79.7(4) . 2_666
O3 Si1 O8 91.2(4) . 2_566
O1 Si1 O8 90.4(4) . 2_566
O2 Si1 O8 172.2(4) . 2_566
O4 Si1 O8 90.0(4) . 2_566
O4 Si1 O8 82.2(4) 2_666 2_566
O3 Si1 Si2 132.7(3) . 2_666
O1 Si1 Si2 86.8(3) . 2_666
O2 Si1 Si2 133.1(3) . 2_666
O4 Si1 Si2 89.0(3) . 2_666
O4 Si1 Si2 41.3(3) 2_666 2_666
O8 Si1 Si2 41.6(3) 2_566 2_666
O3 Si1 Si2 92.0(3) . .
O1 Si1 Si2 139.0(3) . .
O2 Si1 Si2 43.9(2) . .
O4 Si1 Si2 40.2(3) . .
O4 Si1 Si2 87.1(3) 2_666 .
O8 Si1 Si2 130.2(3) 2_566 .
Si2 Si1 Si2 117.91(15) 2_666 .
O3 Si1 Si1 133.5(3) . 2_666
O1 Si1 Si1 133.2(4) . 2_666
O2 Si1 Si1 87.4(3) . 2_666
O4 Si1 Si1 40.2(3) . 2_666
O4 Si1 Si1 39.5(2) 2_666 2_666
O8 Si1 Si1 84.9(3) 2_566 2_666
Si2 Si1 Si1 59.67(15) 2_666 2_666
Si2 Si1 Si1 58.24(14) . 2_666
O3 Si1 Ca1 56.7(3) . 1_545
O1 Si1 Ca1 59.5(3) . 1_545
O2 Si1 Ca1 56.9(3) . 1_545
O4 Si1 Ca1 124.5(3) . 1_545
O4 Si1 Ca1 132.8(3) 2_666 1_545
O8 Si1 Ca1 130.8(3) 2_566 1_545
Si2 Si1 Ca1 146.31(13) 2_666 1_545
Si2 Si1 Ca1 90.67(14) . 1_545
Si1 Si1 Ca1 144.29(19) 2_666 1_545
O3 Si1 Ca1 59.2(3) . 2_566
O1 Si1 Ca1 54.8(3) . 2_566
O2 Si1 Ca1 134.1(3) . 2_566
O4 Si1 Ca1 130.0(3) . 2_566
O4 Si1 Ca1 120.5(3) 2_666 2_566
O8 Si1 Ca1 53.6(2) 2_566 2_566
Si2 Si1 Ca1 83.67(14) 2_666 2_566
Si2 Si1 Ca1 150.93(15) . 2_566
Si1 Si1 Ca1 138.4(2) 2_666 2_566
Ca1 Si1 Ca1 77.32(12) 1_545 2_566
O7 Si2 O6 98.1(4) 1_556 2_666
O7 Si2 O4 169.0(4) 1_556 .
O6 Si2 O4 88.4(4) 2_666 .
O7 Si2 O8 100.5(4) 1_556 1_655
O6 Si2 O8 95.4(4) 2_666 1_655
O4 Si2 O8 87.6(4) . 1_655
O7 Si2 O2 91.1(4) 1_556 .
O6 Si2 O2 169.8(4) 2_666 .
O4 Si2 O2 81.8(4) . .
O8 Si2 O2 87.1(3) 1_655 .
O7 Si2 O7 83.5(4) 1_556 2_666
O6 Si2 O7 93.1(4) 2_666 2_666
O4 Si2 O7 87.3(4) . 2_666
O8 Si2 O7 169.9(3) 1_655 2_666
O2 Si2 O7 83.6(3) . 2_666
O7 Si2 Si1 146.1(3) 1_556 2_666
O6 Si2 Si1 86.0(3) 2_666 2_666
O4 Si2 Si1 42.7(3) . 2_666
O8 Si2 Si1 45.7(3) 1_655 2_666
O2 Si2 Si1 88.7(3) . 2_666
O7 Si2 Si1 130.0(3) 2_666 2_666
O7 Si2 Si2 44.2(3) 1_556 2_667
O6 Si2 Si2 97.4(4) 2_666 2_667
O4 Si2 Si2 126.4(3) . 2_667
O8 Si2 Si2 143.8(3) 1_655 2_667
O2 Si2 Si2 86.2(3) . 2_667
O7 Si2 Si2 39.3(3) 2_666 2_667
Si1 Si2 Si2 168.69(19) 2_666 2_667
O7 Si2 Si1 131.1(3) 1_556 .
O6 Si2 Si1 128.8(3) 2_666 .
O4 Si2 Si1 40.8(3) . .
O8 Si2 Si1 89.5(3) 1_655 .
O2 Si2 Si1 41.2(3) . .
O7 Si2 Si1 81.0(3) 2_666 .
Si1 Si2 Si1 62.09(15) 2_666 .
Si2 Si2 Si1 108.01(18) 2_667 .
O7 Si2 Ca1 120.9(3) 1_556 .
O6 Si2 Ca1 50.7(2) 2_666 .
O4 Si2 Ca1 57.2(3) . .
O8 Si2 Ca1 127.1(3) 1_655 .
O2 Si2 Ca1 120.3(2) . .
O7 Si2 Ca1 55.9(3) 2_666 .
Si1 Si2 Ca1 87.62(14) 2_666 .
Si2 Si2 Ca1 86.26(14) 2_667 .
Si1 Si2 Ca1 86.70(13) . .
B2 O1 Si1 128.7(8) 2_656 .
B2 O1 Ca1 89.4(6) 2_656 2_566
Si1 O1 Ca1 92.6(3) . 2_566
B2 O1 Ca1 143.0(7) 2_656 1_545
Si1 O1 Ca1 87.6(3) . 1_545
Ca1 O1 Ca1 96.1(3) 2_566 1_545
B2 O2 Si1 125.8(7) . .
B2 O2 Si2 125.2(6) . .
Si1 O2 Si2 94.9(4) . .
B2 O2 Ca1 87.5(6) . 1_545
Si1 O2 Ca1 87.5(3) . 1_545
Si2 O2 Ca1 134.2(4) . 1_545
B1 O3 Si1 130.6(7) 2_566 .
B1 O3 Ca1 87.9(6) 2_566 1_545
Si1 O3 Ca1 90.5(3) . 1_545
B1 O3 Ca1 141.1(7) 2_566 2_566
Si1 O3 Ca1 88.3(3) . 2_566
Ca1 O3 Ca1 95.0(2) 1_545 2_566
Si2 O4 Si1 99.0(4) . .
Si2 O4 Si1 96.0(4) . 2_666
Si1 O4 Si1 100.3(4) . 2_666
Si2 O4 Ca1 88.4(3) . .
Si1 O4 Ca1 129.6(4) . .
Si1 O4 Ca1 128.6(4) 2_666 .
B1 O5 B2 111.9(9) . 2_666
B1 O5 Ca1 90.8(6) . 2_576
B2 O5 Ca1 91.3(6) 2_666 2_576
B1 O5 Ca1 146.2(6) . 1_554
B2 O5 Ca1 89.1(7) 2_666 1_554
Ca1 O5 Ca1 115.8(3) 2_576 1_554
B2 O6 Si2 125.3(7) 2_656 2_666
B2 O6 Ca1 94.0(6) 2_656 2_666
Si2 O6 Ca1 95.7(3) 2_666 2_666
B2 O6 Ca1 95.8(6) 2_656 1_544
Si2 O6 Ca1 126.1(4) 2_666 1_544
Ca1 O6 Ca1 116.7(3) 2_666 1_544
B1 O7 Si2 121.4(8) 1_655 1_554
B1 O7 Si2 127.5(7) 1_655 2_666
Si2 O7 Si2 96.5(4) 1_554 2_666
B1 O7 Ca1 89.5(6) 1_655 2_666
Si2 O7 Ca1 134.5(4) 1_554 2_666
Si2 O7 Ca1 87.0(3) 2_666 2_666
B1 O8 Si2 123.0(7) 2_566 1_455
B1 O8 Si1 126.4(7) 2_566 2_566
Si2 O8 Si1 92.7(4) 1_455 2_566
B1 O8 Ca1 95.8(6) 2_566 .
Si2 O8 Ca1 128.6(4) 1_455 .
Si1 O8 Ca1 88.3(3) 2_566 .
O3 B1 O5 112.6(9) 2_566 .
O3 B1 O8 112.0(9) 2_566 2_566
O5 B1 O8 110.5(10) . 2_566
O3 B1 O7 108.6(10) 2_566 1_455
O5 B1 O7 107.4(9) . 1_455
O8 B1 O7 105.3(7) 2_566 1_455
O3 B1 Ca1 62.4(5) 2_566 2_576
O5 B1 Ca1 58.4(5) . 2_576
O8 B1 Ca1 157.8(7) 2_566 2_576
O7 B1 Ca1 96.7(6) 1_455 2_576
O3 B1 Ca1 100.6(7) 2_566 2_566
O5 B1 Ca1 146.8(8) . 2_566
O8 B1 Ca1 54.5(5) 2_566 2_566
O7 B1 Ca1 58.4(5) 1_455 2_566
Ca1 B1 Ca1 145.4(5) 2_576 2_566
O1 B2 O5 108.9(9) 2_656 2_666
O1 B2 O6 112.2(9) 2_656 2_656
O5 B2 O6 110.5(10) 2_666 2_656
O1 B2 O2 112.6(9) 2_656 .
O5 B2 O2 104.2(8) 2_666 .
O6 B2 O2 108.2(9) 2_656 .
O1 B2 Ca1 60.4(5) 2_656 1_645
O5 B2 Ca1 57.9(5) 2_666 1_645
O6 B2 Ca1 100.7(7) 2_656 1_645
O2 B2 Ca1 150.3(8) . 1_645
O1 B2 Ca1 104.6(6) 2_656 1_545
O5 B2 Ca1 146.4(8) 2_666 1_545
O6 B2 Ca1 55.4(5) 2_656 1_545
O2 B2 Ca1 60.9(5) . 1_545
Ca1 B2 Ca1 147.0(5) 1_645 1_545
O1 B2 Ca1 150.6(8) 2_656 2_667
O5 B2 Ca1 61.6(6) 2_666 2_667
O6 B2 Ca1 54.9(5) 2_656 2_667
O2 B2 Ca1 96.8(6) . 2_667
Ca1 B2 Ca1 94.1(4) 1_645 2_667
Ca1 B2 Ca1 89.0(4) 1_545 2_667

loop_
_geom_bond_atom_site_label_1
_geom_bond_atom_site_label_2
_geom_bond_distance
_geom_bond_site_symmetry_2
Ca1 O6 2.373(7) 2_666
Ca1 O5 2.404(7) 2_576
Ca1 O8 2.431(7) .
Ca1 O6 2.446(8) 1_566
Ca1 O1 2.468(7) 2_566
Ca1 O3 2.505(8) 1_565
Ca1 O2 2.515(7) 1_565
Ca1 O7 2.530(8) 2_666
Ca1 O4 2.566(8) .
Ca1 O1 2.585(8) 1_565
Ca1 O3 2.594(7) 2_566
Ca1 O5 2.620(9) 1_556
Si1 O3 1.625(9) .
Si1 O1 1.631(7) .
Si1 O2 1.744(9) .
Si1 O4 1.745(7) .
Si1 O4 1.773(8) 2_666
Si1 O8 1.861(9) 2_566
Si1 Si2 2.599(6) 2_666
Si1 Si2 2.639(5) .
Si1 Si1 2.702(6) 2_666
Si1 Ca1 2.998(5) 1_545
Si1 Ca1 3.019(5) 2_566
Si2 O7 1.671(9) 1_556
Si2 O6 1.696(8) 2_666
Si2 O4 1.724(9) .
Si2 O8 1.728(8) 1_655
Si2 O2 1.837(7) .
Si2 O7 1.839(9) 2_666
Si2 Si1 2.599(6) 2_666
Si2 Si2 2.620(7) 2_667
O1 B2 1.427(15) 2_656
O1 Ca1 2.468(7) 2_566
O1 Ca1 2.585(8) 1_545
O2 B2 1.509(14) .
O2 Ca1 2.514(7) 1_545
O3 B1 1.398(16) 2_566
O3 Ca1 2.505(8) 1_545
O3 Ca1 2.594(7) 2_566
O4 Si1 1.773(8) 2_666
O5 B1 1.446(16) .
O5 B2 1.455(13) 2_666
O5 Ca1 2.404(7) 2_576
O5 Ca1 2.620(9) 1_554
O6 B2 1.468(17) 2_656
O6 Si2 1.696(8) 2_666
O6 Ca1 2.373(7) 2_666
O6 Ca1 2.446(8) 1_544
O7 B1 1.577(13) 1_655
O7 Si2 1.671(9) 1_554
O7 Si2 1.839(9) 2_666
O7 Ca1 2.530(8) 2_666
O8 B1 1.477(13) 2_566
O8 Si2 1.728(8) 1_455
O8 Si1 1.861(9) 2_566
B1 O3 1.398(16) 2_566
B1 O8 1.477(13) 2_566
B1 O7 1.577(13) 1_455
B1 Ca1 2.824(12) 2_576
B1 Ca1 2.970(12) 2_566
B2 O1 1.427(15) 2_656
B2 O5 1.455(13) 2_666
B2 O6 1.468(17) 2_656
B2 Ca1 2.838(13) 1_645
B2 Ca1 2.876(13) 1_545
B2 Ca1 2.977(14) 2_667
